data_2017202
loop_
_publ_author_name
'McMahon, Joyce'
'Gallagher, John F.'
'Anderson, Frankie P.'
'Lough, Alan J.'

_publ_section_title
;
 A structural systematic study of four isomers of
 difluoro-<i>N</i>-(3-pyridyl)benzamide
;
_journal_coeditor_code SK3328
_journal_issue 7
_journal_name_full 'Acta Crystallographica Section C'
_journal_page_first o345
_journal_page_last o351
_journal_paper_doi 10.1107/S010827010902215X
_journal_volume 65
_journal_year 2009
_chemical_formula_iupac 'C12 H8 F2 N2 O'
_chemical_formula_moiety 'C12 H8 F2 N2 O'
_chemical_formula_structural 'C12 H8 F2 N2 O'
_chemical_formula_sum 'C12 H8 F2 N2 O'
_chemical_formula_weight 234.20
_chemical_melting_point 366
_chemical_name_common 25m
_chemical_name_systematic
;
2,5-difluoro-<i>N</i>-(3-pyridyl)benzamide
;
_space_group_IT_number 14
_symmetry_cell_setting monoclinic
_symmetry_space_group_name_Hall '-P 2ybc'
_symmetry_space_group_name_H-M 'P 1 21/c 1'
_atom_sites_solution_hydrogens geom
_atom_sites_solution_primary direct
_atom_sites_solution_secondary difmap
_audit_creation_method SHELXL97
_cell_angle_alpha 90.00
_cell_angle_beta 94.320(4)
_cell_angle_gamma 90.00
_cell_formula_units_Z 4
_cell_length_a 8.0371(7)
_cell_length_b 5.1425(4)
_cell_length_c 23.994(2)
_cell_measurement_reflns_used 13479
_cell_measurement_temperature 150(2)
_cell_measurement_theta_max 27.48
_cell_measurement_theta_min 2.55
_cell_volume 988.87(14)
_computing_cell_refinement 'DENZO-SMN (Otwinowski & Minor, 1997)'
_computing_data_collection 'KappaCCD Server Software (Nonius, 1997)'
_computing_data_reduction 'DENZO-SMN (Otwinowski & Minor, 1997)'
_computing_molecular_graphics 'PLATON (Spek, 2003)'
_computing_publication_material
;
SHELXL97 (Sheldrick, 2008) and PREP8 (Ferguson, 1998)
;
_computing_structure_refinement
;
SHELXL97 (Sheldrick, 2008) and SORTX (McArdle, 1995)
;
_computing_structure_solution 'SHELXS97 (Sheldrick, 2008)'
_diffrn_ambient_temperature 150(2)
_diffrn_measured_fraction_theta_full 0.970
_diffrn_measured_fraction_theta_max 0.970
_diffrn_measurement_device 'Nonius KappaCCD'
_diffrn_measurement_method '\f, \w scans with \k offsets'
_diffrn_radiation_monochromator graphite
_diffrn_radiation_source 'fine-focus sealed X-ray tube'
_diffrn_radiation_type 'Molybdenum K\a'
_diffrn_radiation_wavelength 0.71073
_diffrn_reflns_av_R_equivalents 0.0605
_diffrn_reflns_av_sigmaI/netI 0.0694
_diffrn_reflns_limit_h_max 10
_diffrn_reflns_limit_h_min -10
_diffrn_reflns_limit_k_max 6
_diffrn_reflns_limit_k_min -6
_diffrn_reflns_limit_l_max 31
_diffrn_reflns_limit_l_min -24
_diffrn_reflns_number 5500
_diffrn_reflns_theta_full 27.39
_diffrn_reflns_theta_max 27.39
_diffrn_reflns_theta_min 2.95
_diffrn_standards_number 2428
_exptl_absorpt_coefficient_mu 0.129
_exptl_absorpt_correction_T_max 0.999
_exptl_absorpt_correction_T_min 0.724
_exptl_absorpt_correction_type multi-scan
_exptl_absorpt_process_details '(SORTAV; Blessing, 1995)'
_exptl_crystal_colour colourless
_exptl_crystal_density_diffrn 1.573
_exptl_crystal_density_method 'not measured'
_exptl_crystal_description plate
_exptl_crystal_F_000 480
_exptl_crystal_size_max 0.20
_exptl_crystal_size_mid 0.18
_exptl_crystal_size_min 0.05
_refine_diff_density_max 0.263
_refine_diff_density_min -0.224
_refine_ls_extinction_coef 0.015(5)
_refine_ls_extinction_expression Fc^*^=kFc[1+0.001xFc^2^\l^3^/sin(2\q)]^-1/4^
_refine_ls_extinction_method 'SHELXL97 (Sheldrick, 2008)'
_refine_ls_goodness_of_fit_ref 1.016
_refine_ls_hydrogen_treatment mixed
_refine_ls_matrix_type full
_refine_ls_number_parameters 159
_refine_ls_number_reflns 2181
_refine_ls_number_restraints 0
_refine_ls_restrained_S_all 1.016
_refine_ls_R_factor_all 0.0987
_refine_ls_R_factor_gt 0.0515
_refine_ls_shift/su_max 0.001
_refine_ls_shift/su_mean 0.000
_refine_ls_structure_factor_coef Fsqd
_refine_ls_weighting_details 'w = 1/[\s^2^(Fo^2^)+(0.0734P)^2^] where P=(Fo^2^+2Fc^2^)/3'
_refine_ls_weighting_scheme calc
_refine_ls_wR_factor_gt 0.1199
_refine_ls_wR_factor_ref 0.1456
_reflns_number_gt 1346
_reflns_number_total 2181
_reflns_threshold_expression I>2\s(I)
_cod_data_source_file sk3328.cif
_cod_data_source_block II
_cod_original_cell_volume 988.87(15)
_cod_original_sg_symbol_Hall '-p 2ybc'
_cod_original_sg_symbol_H-M 'P 21/c'
_cod_database_code 2017202
_cod_database_fobs_code 2017202

loop_
_symmetry_equiv_pos_as_xyz
'x, y, z'
'-x, y+1/2, -z+1/2'
'-x, -y, -z'
'x, -y-1/2, z-1/2'

loop_
_atom_site_type_symbol
_atom_site_label
_atom_site_fract_x
_atom_site_fract_y
_atom_site_fract_z
_atom_site_U_iso_or_equiv
_atom_site_adp_type
_atom_site_calc_flag
_atom_site_refinement_flags
_atom_site_occupancy
_atom_site_disorder_assembly
_atom_site_disorder_group
F F12 0.10791(15) 0.2833(2) 0.55226(5) 0.0451(4) Uani d . 1 . .
F F15 0.50349(17) -0.3716(3) 0.68041(5) 0.0525(4) Uani d . 1 . .
O O1 0.29969(19) -0.3552(3) 0.47780(6) 0.0425(4) Uani d . 1 . .
C C1 0.2775(3) -0.1333(4) 0.49513(9) 0.0355(5) Uani d . 1 . .
N N1 0.2412(2) 0.0722(4) 0.46140(8) 0.0376(5) Uani d . 1 . .
C C11 0.2926(3) -0.0796(4) 0.55678(9) 0.0352(5) Uani d . 1 . .
C C12 0.2126(3) 0.1209(4) 0.58329(9) 0.0371(5) Uani d . 1 . .
C C13 0.2298(3) 0.1644(4) 0.64007(9) 0.0408(6) Uani d . 1 . .
C C14 0.3300(3) -0.0020(4) 0.67312(9) 0.0428(6) Uani d . 1 . .
C C15 0.4058(3) -0.2057(4) 0.64775(10) 0.0405(6) Uani d . 1 . .
C C16 0.3905(3) -0.2472(4) 0.59113(9) 0.0381(5) Uani d . 1 . .
C C21 0.2012(3) 0.0672(4) 0.40283(9) 0.0345(5) Uani d . 1 . .
C C22 0.1033(3) 0.2712(4) 0.38045(9) 0.0379(5) Uani d . 1 . .
N N23 0.0561(2) 0.2955(3) 0.32587(8) 0.0415(5) Uani d . 1 . .
C C24 0.1076(3) 0.1097(4) 0.29198(9) 0.0419(6) Uani d . 1 . .
C C25 0.2059(3) -0.0985(4) 0.31059(9) 0.0413(6) Uani d . 1 . .
C C26 0.2554(3) -0.1216(4) 0.36708(9) 0.0388(6) Uani d . 1 . .
H H1 0.233(3) 0.226(5) 0.4773(11) 0.063(8) Uiso d . 1 . .
H H13 0.1741 0.3055 0.6562 0.049 Uiso calc R 1 . .
H H14 0.3462 0.0238 0.7124 0.051 Uiso calc R 1 . .
H H16 0.4462 -0.3893 0.5754 0.046 Uiso calc R 1 . .
H H22 0.0679 0.4004 0.4053 0.045 Uiso calc R 1 . .
H H24 0.0750 0.1214 0.2532 0.050 Uiso calc R 1 . .
H H25 0.2393 -0.2250 0.2848 0.050 Uiso calc R 1 . .
H H26 0.3239 -0.2617 0.3807 0.047 Uiso calc R 1 . .

loop_
_atom_site_aniso_label
_atom_site_aniso_U_11
_atom_site_aniso_U_22
_atom_site_aniso_U_33
_atom_site_aniso_U_12
_atom_site_aniso_U_13
_atom_site_aniso_U_23
F12 0.0479(8) 0.0437(8) 0.0443(8) 0.0101(6) 0.0067(6) 0.0013(6)
F15 0.0576(9) 0.0497(8) 0.0482(8) 0.0009(7) -0.0093(7) 0.0076(7)
O1 0.0558(10) 0.0300(8) 0.0414(9) 0.0017(7) 0.0009(7) -0.0025(7)
C1 0.0330(12) 0.0327(12) 0.0406(13) -0.0028(9) 0.0019(9) -0.0003(10)
N1 0.0449(11) 0.0309(10) 0.0366(11) -0.0005(8) 0.0007(8) -0.0023(9)
C11 0.0332(12) 0.0323(11) 0.0403(12) -0.0039(9) 0.0036(9) 0.0003(10)
C12 0.0373(12) 0.0347(12) 0.0391(13) -0.0002(10) 0.0024(9) 0.0039(10)
C13 0.0439(13) 0.0371(13) 0.0424(14) -0.0024(10) 0.0099(10) -0.0021(10)
C14 0.0471(14) 0.0456(14) 0.0358(13) -0.0103(11) 0.0049(10) -0.0019(11)
C15 0.0399(13) 0.0397(12) 0.0409(13) -0.0057(10) -0.0032(10) 0.0080(11)
C16 0.0363(12) 0.0324(12) 0.0454(14) -0.0021(9) 0.0015(10) 0.0002(10)
C21 0.0371(12) 0.0307(11) 0.0359(12) -0.0051(9) 0.0037(9) -0.0010(9)
C22 0.0415(13) 0.0332(12) 0.0389(13) -0.0023(9) 0.0036(10) -0.0026(10)
N23 0.0470(11) 0.0372(11) 0.0399(11) -0.0031(9) 0.0003(9) 0.0005(9)
C24 0.0475(14) 0.0420(13) 0.0358(12) -0.0084(10) 0.0006(10) -0.0009(11)
C25 0.0475(14) 0.0378(13) 0.0394(13) -0.0029(10) 0.0082(10) -0.0051(10)
C26 0.0395(13) 0.0357(12) 0.0416(13) -0.0005(9) 0.0052(10) -0.0003(10)

loop_
_atom_type_symbol
_atom_type_description
_atom_type_scat_dispersion_real
_atom_type_scat_dispersion_imag
_atom_type_scat_source
C C 0.0033 0.0016 'International Tables Vol C Tables 4.2.6.8 and 6.1.1.4'
H H 0.0000 0.0000 'International Tables Vol C Tables 4.2.6.8 and 6.1.1.4'
N N 0.0061 0.0033 'International Tables Vol C Tables 4.2.6.8 and 6.1.1.4'
O O 0.0106 0.0060 'International Tables Vol C Tables 4.2.6.8 and 6.1.1.4'
F F 0.0171 0.0103 'International Tables Vol C Tables 4.2.6.8 and 6.1.1.4'

loop_
_geom_angle_atom_site_label_1
_geom_angle_atom_site_label_2
_geom_angle_atom_site_label_3
_geom_angle_site_symmetry_1
_geom_angle_site_symmetry_3
_geom_angle
_geom_angle_publ_flag
O1 C1 N1 . . 123.6(2) ?
O1 C1 C11 . . 120.02(19) ?
N1 C1 C11 . . 116.39(18) ?
C1 N1 C21 . . 127.05(19) ?
C1 C11 C12 . . 125.47(19) ?
C1 C11 C16 . . 117.98(19) ?
C12 C11 C16 . . 116.5(2) ?
F12 C12 C11 . . 119.34(19) ?
F12 C12 C13 . . 116.85(19) ?
C11 C12 C13 . . 123.8(2) no
C12 C13 C14 . . 118.5(2) ?
C13 C14 C15 . . 118.4(2) ?
F15 C15 C14 . . 118.4(2) ?
F15 C15 C16 . . 118.4(2) ?
C14 C15 C16 . . 123.1(2) no
C11 C16 C15 . . 119.6(2) ?
C22 C21 N1 . . 116.55(19) ?
C26 C21 N1 . . 124.57(19) ?
C22 C21 C26 . . 118.9(2) ?
N23 C22 C21 . . 123.8(2) ?
C22 N23 C24 . . 116.64(19) ?
N23 C24 C25 . . 123.4(2) ?
C24 C25 C26 . . 119.7(2) ?
C21 C26 C25 . . 117.6(2) ?
C1 N1 H1 . . 117.5(17) ?
C21 N1 H1 . . 115.2(17) ?
C12 C13 H13 . . 120.7 ?
C14 C13 H13 . . 120.7 ?
C13 C14 H14 . . 120.8 ?
C15 C14 H14 . . 120.8 ?
C11 C16 H16 . . 120.2 ?
C15 C16 H16 . . 120.2 ?
N23 C22 H22 . . 118.1 ?
C21 C22 H22 . . 118.1 ?
N23 C24 H24 . . 118.3 ?
C25 C24 H24 . . 118.3 ?
C24 C25 H25 . . 120.1 ?
C26 C25 H25 . . 120.1 ?
C21 C26 H26 . . 121.2 ?
C25 C26 H26 . . 121.2 ?

loop_
_geom_bond_atom_site_label_1
_geom_bond_atom_site_label_2
_geom_bond_site_symmetry_2
_geom_bond_distance
_geom_bond_publ_flag
F12 C12 . 1.366(2) ?
F15 C15 . 1.366(2) ?
O1 C1 . 1.232(2) ?
C1 N1 . 1.350(3) ?
C1 C11 . 1.501(3) ?
N1 C21 . 1.418(3) ?
C11 C12 . 1.394(3) ?
C11 C16 . 1.394(3) ?
C12 C13 . 1.377(3) ?
C13 C14 . 1.383(3) ?
C14 C15 . 1.377(3) ?
C15 C16 . 1.372(3) ?
C21 C26 . 1.387(3) ?
C21 C22 . 1.395(3) ?
C22 N23 . 1.342(3) ?
N23 C24 . 1.340(3) ?
C24 C25 . 1.384(3) ?
C25 C26 . 1.389(3) ?
N1 H1 . 0.89(3) ?
C13 H13 . 0.9500 ?
C14 H14 . 0.9500 ?
C16 H16 . 0.9500 ?
C22 H22 . 0.9500 ?
C24 H24 . 0.9500 ?
C25 H25 . 0.9500 ?
C26 H26 . 0.9500 ?

loop_
_geom_hbond_atom_site_label_D
_geom_hbond_atom_site_label_H
_geom_hbond_atom_site_label_A
_geom_hbond_site_symmetry_A
_geom_hbond_distance_DH
_geom_hbond_distance_HA
_geom_hbond_distance_DA
_geom_hbond_angle_DHA
_geom_hbond_publ_flag
N1 H1 F12 . 0.89(3) 2.14(3) 2.726(2) 123(2) yes
N1 H1 O1 1_565 0.89(3) 2.22(3) 3.003(2) 148(2) yes
C26 H26 O1 . 0.95 2.40 2.913(3) 113 yes
C22 H22 F12 3_566 0.95 2.43 3.339(3) 161 yes

loop_
_geom_torsion_atom_site_label_1
_geom_torsion_atom_site_label_2
_geom_torsion_atom_site_label_3
_geom_torsion_atom_site_label_4
_geom_torsion_site_symmetry_1
_geom_torsion_site_symmetry_2
_geom_torsion_site_symmetry_3
_geom_torsion_site_symmetry_4
_geom_torsion
_geom_torsion_publ_flag
O1 C1 N1 C21 . . . . 8.8(4) no
C11 C1 N1 C21 . . . . -171.95(19) no
O1 C1 C11 C12 . . . . -153.7(2) no
N1 C1 C11 C12 . . . . 27.0(3) ?
O1 C1 C11 C16 . . . . 24.3(3) ?
N1 C1 C11 C16 . . . . -155.0(2) ?
C16 C11 C12 F12 . . . . -176.55(17) ?
C1 C11 C12 F12 . . . . 1.4(3) ?
C16 C11 C12 C13 . . . . 2.1(3) ?
C1 C11 C12 C13 . . . . -179.9(2) ?
F12 C12 C13 C14 . . . . 177.68(18) ?
C11 C12 C13 C14 . . . . -1.0(3) ?
C12 C13 C14 C15 . . . . -1.0(3) ?
C13 C14 C15 F15 . . . . -179.35(18) ?
C13 C14 C15 C16 . . . . 1.9(3) ?
F15 C15 C16 C11 . . . . -179.50(17) ?
C14 C15 C16 C11 . . . . -0.8(3) ?
C12 C11 C16 C15 . . . . -1.2(3) ?
C1 C11 C16 C15 . . . . -179.35(19) ?
C1 N1 C21 C26 . . . . -27.4(3) ?
C1 N1 C21 C22 . . . . 153.9(2) no
C26 C21 C22 N23 . . . . 0.7(3) ?
N1 C21 C22 N23 . . . . 179.43(19) ?
C21 C22 N23 C24 . . . . 0.2(3) ?
C22 N23 C24 C25 . . . . -0.6(3) ?
N23 C24 C25 C26 . . . . 0.1(3) ?
C22 C21 C26 C25 . . . . -1.1(3) ?
N1 C21 C26 C25 . . . . -179.8(2) ?
C24 C25 C26 C21 . . . . 0.7(3) ?

loop_
_cod_related_entry_id
_cod_related_entry_database
_cod_related_entry_code
1 ChemSpider 26231309
